data_7047226
loop_
_publ_author_name
'Otang, Mathew E.'
'Josephson, David'
'Duppong, Todd'
'Stahl, Lothar'

_publ_section_title
;
 The chameleonic reactivity of dilithio
 bis(alkylamido)cyclodiphosph(iii)azanes with chlorophosphines.
;
_journal_issue 33
_journal_name_full 'Dalton transactions (Cambridge, England : 2003)'
_journal_page_first 11625
_journal_page_last 11635
_journal_paper_doi 10.1039/c8dt02087f
_journal_volume 47
_journal_year 2018
_chemical_formula_moiety 'C10 H20 Cl2 N2 P2'
_chemical_formula_sum 'C10 H20 Cl2 N2 P2'
_chemical_formula_weight 301.12
_chemical_melting_point 413
_chemical_properties_physical Air-sensitive,Moisture-sensitive
_space_group_crystal_system monoclinic
_space_group_IT_number 15
_space_group_name_Hall '-C 2yc'
_space_group_name_H-M_alt 'C 1 2/c 1'
_symmetry_space_group_name_Hall '-C 2yc'
_symmetry_space_group_name_H-M 'C 1 2/c 1'
_atom_sites_solution_hydrogens geom
_atom_sites_solution_primary direct
_audit_creation_date 2018-05-13
_audit_creation_method
;
Olex2 1.2
(compiled 2018.04.26 svn.r3504 for OlexSys, GUI svn.r5492)
;
_audit_update_record
;
2018-05-14 deposited with the CCDC.
2018-08-07 downloaded from the CCDC.
;
_cell_angle_alpha 90
_cell_angle_beta 98.8663(12)
_cell_angle_gamma 90
_cell_formula_units_Z 8
_cell_length_a 14.4427(5)
_cell_length_b 12.4838(4)
_cell_length_c 16.5416(5)
_cell_measurement_reflns_used 9546
_cell_measurement_temperature 100(2)
_cell_measurement_theta_max 40.56
_cell_measurement_theta_min 2.39
_cell_volume 2946.81(17)
_computing_cell_refinement 'SAINT v8.34A (Bruker, 2013)'
_computing_data_reduction 'SAINT v8.34A (Bruker, 2013)'
_computing_molecular_graphics 'Olex2 (Dolomanov et al., 2009)'
_computing_publication_material 'Olex2 (Dolomanov et al., 2009)'
_computing_structure_refinement 'XL (Sheldrick, 2008)'
_computing_structure_solution 'XS (Sheldrick, 2008)'
_diffrn_ambient_temperature 99.95
_diffrn_measured_fraction_theta_full 0.996
_diffrn_measured_fraction_theta_max 0.993
_diffrn_measurement_device_type 'Bruker APEX-II CCD'
_diffrn_measurement_method '\f and \w scans'
_diffrn_radiation_type MoK\a
_diffrn_radiation_wavelength 0.71073
_diffrn_reflns_av_R_equivalents 0.0257
_diffrn_reflns_av_unetI/netI 0.0212
_diffrn_reflns_Laue_measured_fraction_full 0.996
_diffrn_reflns_Laue_measured_fraction_max 0.993
_diffrn_reflns_limit_h_max 25
_diffrn_reflns_limit_h_min -25
_diffrn_reflns_limit_k_max 22
_diffrn_reflns_limit_k_min -21
_diffrn_reflns_limit_l_max 29
_diffrn_reflns_limit_l_min -28
_diffrn_reflns_number 32698
_diffrn_reflns_point_group_measured_fraction_full 0.996
_diffrn_reflns_point_group_measured_fraction_max 0.993
_diffrn_reflns_theta_full 26.000
_diffrn_reflns_theta_max 39.388
_diffrn_reflns_theta_min 2.168
_diffrn_standards_number 0
_exptl_absorpt_coefficient_mu 0.636
_exptl_absorpt_correction_T_max 0.7480
_exptl_absorpt_correction_T_min 0.6821
_exptl_absorpt_correction_type multi-scan
_exptl_absorpt_process_details SADABS
_exptl_crystal_colour colourless
_exptl_crystal_colour_primary colourless
_exptl_crystal_density_diffrn 1.357
_exptl_crystal_description block
_exptl_crystal_F_000 1264
_exptl_crystal_recrystallization_method 'Re-crystallisation from solvent: toluene'
_exptl_crystal_size_max 0.59
_exptl_crystal_size_mid 0.53
_exptl_crystal_size_min 0.44
_refine_diff_density_max 0.692
_refine_diff_density_min -0.648
_refine_diff_density_rms 0.060
_refine_ls_extinction_method none
_refine_ls_goodness_of_fit_ref 1.050
_refine_ls_hydrogen_treatment constr
_refine_ls_matrix_type full
_refine_ls_number_parameters 148
_refine_ls_number_reflns 8717
_refine_ls_number_restraints 0
_refine_ls_restrained_S_all 1.050
_refine_ls_R_factor_all 0.0324
_refine_ls_R_factor_gt 0.0268
_refine_ls_shift/su_max 0.003
_refine_ls_shift/su_mean 0.000
_refine_ls_structure_factor_coef Fsqd
_refine_ls_weighting_details 'w=1/[\s^2^(Fo^2^)+(0.0367P)^2^+1.0926P] where P=(Fo^2^+2Fc^2^)/3'
_refine_ls_weighting_scheme calc
_refine_ls_wR_factor_gt 0.0730
_refine_ls_wR_factor_ref 0.0773
_reflns_Friedel_coverage 0.000
_reflns_number_gt 7610
_reflns_number_total 8717
_reflns_threshold_expression 'I > 2\s(I)'
_cod_data_source_file c8dt02087f2.cif
_cod_data_source_block ma39_0m
_cod_depositor_comments 'Adding full bibliography for 7047223--7047227.cif.'
_cod_database_code 7047226
_shelx_shelxl_version_number 2014/7
_shelx_space_group_comment
;
The symmetry employed for this shelxl refinement is uniquely defined
by the following loop, which should always be used as a source of
symmetry information in preference to the above space-group names.
They are only intended as comments.
;
_shelx_estimated_absorpt_t_max 0.767
_shelx_estimated_absorpt_t_min 0.705
_olex2_refinement_description
;
1. Fixed Uiso
 At 1.2 times of:
  All C(H) groups, All C(H,H) groups
 At 1.5 times of:
  All C(H,H,H) groups
2.a Ternary CH refined with riding coordinates:
 C1(H1)
2.b Secondary CH2 refined with riding coordinates:
 C2(H2A,H2B), C3(H3A,H3B), C4(H4A,H4B), C5(H5A,H5B), C6(H6A,H6B)
2.c Idealised Me refined as rotating group:
 C11(H11A,H11B,H11C), C12(H12A,H12B,H12C), C13(H13A,H13B,H13C)
;
_olex2_submission_special_instructions 'No special instructions were received'

loop_
_space_group_symop_operation_xyz
'x, y, z'
'-x, y, -z+1/2'
'x+1/2, y+1/2, z'
'-x+1/2, y+1/2, -z+1/2'
'-x, -y, -z'
'x, -y, z-1/2'
'-x+1/2, -y+1/2, -z'
'x+1/2, -y+1/2, z-1/2'

loop_
_atom_site_label
_atom_site_type_symbol
_atom_site_fract_x
_atom_site_fract_y
_atom_site_fract_z
_atom_site_U_iso_or_equiv
_atom_site_adp_type
_atom_site_occupancy
_atom_site_site_symmetry_order
_atom_site_calc_flag
_atom_site_refinement_flags_posn
P1 P 0.00083(2) 0.65151(2) 0.32820(2) 0.01246(3) Uani 1 1 d .
P2 P 0.05049(2) 0.88032(2) 0.34267(2) 0.01552(3) Uani 1 1 d .
Cl1 Cl 0.16110(2) 0.92931(2) 0.43290(2) 0.02316(4) Uani 1 1 d .
Cl2 Cl -0.04628(2) 0.99460(2) 0.36881(2) 0.02746(4) Uani 1 1 d .
N1 N 0.07864(3) 0.66889(4) 0.26068(3) 0.01334(8) Uani 1 1 d .
N2 N 0.01261(4) 0.77053(4) 0.38447(3) 0.01422(8) Uani 1 1 d .
C1 C -0.00344(4) 0.76685(6) 0.47183(4) 0.01582(9) Uani 1 1 d .
H1 H 0.0099 0.8402 0.4950 0.019 Uiso 1 1 calc R
C2 C 0.06387(5) 0.68993(6) 0.52340(4) 0.01929(11) Uani 1 1 d .
H2A H 0.1294 0.7111 0.5205 0.023 Uiso 1 1 calc R
H2B H 0.0542 0.6164 0.5014 0.023 Uiso 1 1 calc R
C3 C 0.04719(6) 0.69191(7) 0.61248(4) 0.02251(12) Uani 1 1 d .
H3A H 0.0894 0.6396 0.6446 0.027 Uiso 1 1 calc R
H3B H 0.0623 0.7640 0.6358 0.027 Uiso 1 1 calc R
C4 C -0.05435(7) 0.66459(8) 0.61919(5) 0.02912(16) Uani 1 1 d .
H4A H -0.0638 0.6693 0.6771 0.035 Uiso 1 1 calc R
H4B H -0.0681 0.5902 0.6003 0.035 Uiso 1 1 calc R
C5 C -0.12128(6) 0.74148(9) 0.56751(5) 0.03076(18) Uani 1 1 d .
H5A H -0.1119 0.8148 0.5902 0.037 Uiso 1 1 calc R
H5B H -0.1867 0.7201 0.5703 0.037 Uiso 1 1 calc R
C6 C -0.10542(5) 0.74180(8) 0.47808(4) 0.02580(15) Uani 1 1 d .
H6A H -0.1222 0.6709 0.4533 0.031 Uiso 1 1 calc R
H6B H -0.1465 0.7961 0.4472 0.031 Uiso 1 1 calc R
C10 C 0.18011(4) 0.64089(5) 0.27395(4) 0.01480(9) Uani 1 1 d .
C11 C 0.21472(5) 0.62988(7) 0.36563(4) 0.02057(12) Uani 1 1 d .
H11A H 0.2057 0.6979 0.3929 0.031 Uiso 1 1 calc GR
H11B H 0.2815 0.6113 0.3745 0.031 Uiso 1 1 calc GR
H11C H 0.1792 0.5733 0.3883 0.031 Uiso 1 1 calc GR
C12 C 0.23329(5) 0.73202(8) 0.24007(5) 0.02668(15) Uani 1 1 d .
H12A H 0.2088 0.7425 0.1820 0.040 Uiso 1 1 calc GR
H12B H 0.3001 0.7140 0.2463 0.040 Uiso 1 1 calc GR
H12C H 0.2251 0.7981 0.2702 0.040 Uiso 1 1 calc GR
C13 C 0.19654(6) 0.53553(7) 0.23173(6) 0.02792(16) Uani 1 1 d .
H13A H 0.1614 0.4782 0.2538 0.042 Uiso 1 1 calc GR
H13B H 0.2635 0.5183 0.2415 0.042 Uiso 1 1 calc GR
H13C H 0.1752 0.5424 0.1728 0.042 Uiso 1 1 calc GR

loop_
_atom_site_aniso_label
_atom_site_aniso_U_11
_atom_site_aniso_U_22
_atom_site_aniso_U_33
_atom_site_aniso_U_23
_atom_site_aniso_U_13
_atom_site_aniso_U_12
P1 0.01217(6) 0.01344(6) 0.01173(6) 0.00059(4) 0.00170(4) 0.00022(4)
P2 0.01938(7) 0.01421(7) 0.01238(6) 0.00004(5) 0.00057(5) 0.00167(5)
Cl1 0.02344(7) 0.02399(8) 0.02017(7) 0.00023(5) -0.00257(5) -0.00579(5)
Cl2 0.03217(9) 0.02158(8) 0.02678(8) -0.00469(6) -0.00134(7) 0.01232(6)
N1 0.01123(17) 0.0167(2) 0.01201(17) -0.00060(15) 0.00164(13) 0.00136(14)
N2 0.01525(19) 0.0162(2) 0.01128(17) -0.00102(15) 0.00226(14) 0.00112(15)
C1 0.0145(2) 0.0212(3) 0.0118(2) -0.00045(18) 0.00213(16) 0.00194(18)
C2 0.0193(2) 0.0237(3) 0.0146(2) 0.0023(2) 0.00201(18) 0.0045(2)
C3 0.0267(3) 0.0263(3) 0.0142(2) 0.0037(2) 0.0020(2) 0.0029(2)
C4 0.0345(4) 0.0352(4) 0.0193(3) 0.0026(3) 0.0094(3) -0.0084(3)
C5 0.0194(3) 0.0558(6) 0.0186(3) -0.0018(3) 0.0077(2) -0.0016(3)
C6 0.0148(2) 0.0472(5) 0.0158(3) -0.0022(3) 0.00351(19) -0.0010(3)
C10 0.01098(19) 0.0184(2) 0.0150(2) -0.00176(18) 0.00180(16) 0.00082(16)
C11 0.0150(2) 0.0298(3) 0.0161(2) 0.0011(2) 0.00012(18) 0.0052(2)
C12 0.0157(3) 0.0377(4) 0.0257(3) 0.0086(3) 0.0004(2) -0.0079(3)
C13 0.0197(3) 0.0298(4) 0.0328(4) -0.0141(3) -0.0008(3) 0.0084(3)

loop_
_atom_type_symbol
_atom_type_description
_atom_type_scat_dispersion_real
_atom_type_scat_dispersion_imag
_atom_type_scat_source
C C 0.0033 0.0016 'International Tables Vol C Tables 4.2.6.8 and 6.1.1.4'
H H 0.0000 0.0000 'International Tables Vol C Tables 4.2.6.8 and 6.1.1.4'
N N 0.0061 0.0033 'International Tables Vol C Tables 4.2.6.8 and 6.1.1.4'
P P 0.1023 0.0942 'International Tables Vol C Tables 4.2.6.8 and 6.1.1.4'
Cl Cl 0.1484 0.1585 'International Tables Vol C Tables 4.2.6.8 and 6.1.1.4'

loop_
_geom_angle_atom_site_label_1
_geom_angle_atom_site_label_2
_geom_angle_atom_site_label_3
_geom_angle
_geom_angle_site_symmetry_1
_geom_angle_site_symmetry_3
N1 P1 N1 81.18(3) . 2
N1 P1 N2 110.03(3) 2 .
N1 P1 N2 102.67(3) . .
Cl2 P2 Cl1 96.537(11) . .
N2 P2 Cl1 101.95(2) . .
N2 P2 Cl2 101.72(2) . .
P1 N1 P1 96.99(3) . 2
C10 N1 P1 127.05(4) . .
C10 N1 P1 127.11(4) . 2
P2 N2 P1 119.34(3) . .
C1 N2 P1 118.07(4) . .
C1 N2 P2 122.34(4) . .
N2 C1 H1 107.0 . .
N2 C1 C2 112.17(5) . .
N2 C1 C6 111.48(5) . .
C2 C1 H1 107.0 . .
C6 C1 H1 107.0 . .
C6 C1 C2 111.78(6) . .
C1 C2 H2A 109.6 . .
C1 C2 H2B 109.6 . .
C1 C2 C3 110.25(6) . .
H2A C2 H2B 108.1 . .
C3 C2 H2A 109.6 . .
C3 C2 H2B 109.6 . .
C2 C3 H3A 109.4 . .
C2 C3 H3B 109.4 . .
H3A C3 H3B 108.0 . .
C4 C3 C2 111.24(6) . .
C4 C3 H3A 109.4 . .
C4 C3 H3B 109.4 . .
C3 C4 H4A 109.5 . .
C3 C4 H4B 109.5 . .
C3 C4 C5 110.56(7) . .
H4A C4 H4B 108.1 . .
C5 C4 H4A 109.5 . .
C5 C4 H4B 109.5 . .
C4 C5 H5A 109.3 . .
C4 C5 H5B 109.3 . .
C4 C5 C6 111.49(7) . .
H5A C5 H5B 108.0 . .
C6 C5 H5A 109.3 . .
C6 C5 H5B 109.3 . .
C1 C6 C5 110.85(6) . .
C1 C6 H6A 109.5 . .
C1 C6 H6B 109.5 . .
C5 C6 H6A 109.5 . .
C5 C6 H6B 109.5 . .
H6A C6 H6B 108.1 . .
N1 C10 C11 109.35(5) . .
N1 C10 C12 108.07(6) . .
N1 C10 C13 110.73(5) . .
C12 C10 C11 108.98(6) . .
C13 C10 C11 109.07(6) . .
C13 C10 C12 110.61(7) . .
C10 C11 H11A 109.5 . .
C10 C11 H11B 109.5 . .
C10 C11 H11C 109.5 . .
H11A C11 H11B 109.5 . .
H11A C11 H11C 109.5 . .
H11B C11 H11C 109.5 . .
C10 C12 H12A 109.5 . .
C10 C12 H12B 109.5 . .
C10 C12 H12C 109.5 . .
H12A C12 H12B 109.5 . .
H12A C12 H12C 109.5 . .
H12B C12 H12C 109.5 . .
C10 C13 H13A 109.5 . .
C10 C13 H13B 109.5 . .
C10 C13 H13C 109.5 . .
H13A C13 H13B 109.5 . .
H13A C13 H13C 109.5 . .
H13B C13 H13C 109.5 . .

loop_
_geom_bond_atom_site_label_1
_geom_bond_atom_site_label_2
_geom_bond_distance
_geom_bond_site_symmetry_2
P1 N1 1.7160(5) .
P1 N1 1.7338(5) 2
P1 N2 1.7477(6) .
P2 Cl1 2.1020(2) .
P2 Cl2 2.0886(3) .
P2 N2 1.6650(6) .
N1 P1 1.7337(5) 2
N1 C10 1.4895(8) .
N2 C1 1.4992(8) .
C1 H1 1.0000 .
C1 C2 1.5295(9) .
C1 C6 1.5247(9) .
C2 H2A 0.9900 .
C2 H2B 0.9900 .
C2 C3 1.5295(10) .
C3 H3A 0.9900 .
C3 H3B 0.9900 .
C3 C4 1.5262(12) .
C4 H4A 0.9900 .
C4 H4B 0.9900 .
C4 C5 1.5270(14) .
C5 H5A 0.9900 .
C5 H5B 0.9900 .
C5 C6 1.5315(10) .
C6 H6A 0.9900 .
C6 H6B 0.9900 .
C10 C11 1.5281(9) .
C10 C12 1.5267(10) .
C10 C13 1.5249(10) .
C11 H11A 0.9800 .
C11 H11B 0.9800 .
C11 H11C 0.9800 .
C12 H12A 0.9800 .
C12 H12B 0.9800 .
C12 H12C 0.9800 .
C13 H13A 0.9800 .
C13 H13B 0.9800 .
C13 H13C 0.9800 .

loop_
_geom_torsion_atom_site_label_1
_geom_torsion_atom_site_label_2
_geom_torsion_atom_site_label_3
_geom_torsion_atom_site_label_4
_geom_torsion
_geom_torsion_site_symmetry_1
_geom_torsion_site_symmetry_4
P1 N1 C10 C11 -19.44(8) . .
P1 N1 C10 C11 -159.11(5) 2 .
P1 N1 C10 C12 -137.93(6) . .
P1 N1 C10 C12 82.40(7) 2 .
P1 N1 C10 C13 100.77(7) . .
P1 N1 C10 C13 -38.90(8) 2 .
P1 N2 C1 C2 59.64(6) . .
P1 N2 C1 C6 -66.58(7) . .
P2 N2 C1 C2 -114.56(6) . .
P2 N2 C1 C6 119.22(6) . .
Cl1 P2 N2 P1 -127.99(3) . .
Cl1 P2 N2 C1 46.13(5) . .
Cl2 P2 N2 P1 132.64(3) . .
Cl2 P2 N2 C1 -53.24(5) . .
N1 P1 N1 P1 -14.40(4) 2 2
N1 P1 N1 C10 -163.07(4) 2 .
N1 P1 N2 P2 -60.29(4) 2 .
N1 P1 N2 P2 24.82(4) . .
N1 P1 N2 C1 -149.56(4) . .
N1 P1 N2 C1 125.34(4) 2 .
N2 P1 N1 P1 -123.09(3) . 2
N2 P1 N1 C10 88.24(5) . .
N2 C1 C2 C3 177.98(6) . .
N2 C1 C6 C5 -178.38(7) . .
C1 C2 C3 C4 56.72(9) . .
C2 C1 C6 C5 55.18(9) . .
C2 C3 C4 C5 -56.93(9) . .
C3 C4 C5 C6 55.94(10) . .
C4 C5 C6 C1 -55.04(11) . .
C6 C1 C2 C3 -55.96(8) . .
